data_7025376
loop_
_publ_author_name
'Dimiza, Filitsa'
'Papadopoulos, Athanasios N.'
'Tangoulis, Vassilis'
'Psycharis, Vassilis'
'Raptopoulou, Catherine P.'
'Kessissoglou, Dimitris P.'
'Psomas, George'

_publ_section_title
;
 Biological evaluation of non-steroidal anti-inflammatory drugs-cobalt(II)
 complexes.
;
_journal_issue 19
_journal_name_full 'Dalton transactions (Cambridge, England : 2003)'
_journal_page_first 4517
_journal_page_last 4528
_journal_paper_doi 10.1039/b927472c
_journal_volume 39
_journal_year 2010
_chemical_formula_sum 'C42 H44 Co N4 O6'
_chemical_formula_weight 759.74
_chemical_name_systematic
;
?
;
_space_group_IT_number 45
_symmetry_cell_setting orthorhombic
_symmetry_space_group_name_Hall 'I -2b -2b'
_symmetry_space_group_name_H-M 'I c 2 a'
_atom_sites_solution_hydrogens geom
_atom_sites_solution_primary direct
_atom_sites_solution_secondary difmap
_audit_creation_method SHELXL-97
_cell_angle_alpha 90.00
_cell_angle_beta 90.00
_cell_angle_gamma 90.00
_cell_formula_units_Z 4
_cell_length_a 7.21870(10)
_cell_length_b 17.6361(3)
_cell_length_c 29.6060(5)
_cell_measurement_reflns_used 18892
_cell_measurement_temperature 180(2)
_cell_measurement_theta_max 71.80
_cell_measurement_theta_min 6.62
_cell_volume 3769.13(10)
_computing_cell_refinement 'CrystalClear, Rigaku MSC, 2005'
_computing_data_collection 'CrystalClear, Rigaku MSC, 2005'
_computing_data_reduction 'CrystalClear, Rigaku MSC, 2005'
_computing_structure_refinement 'SHELXL-97 (Sheldrick, 1997)'
_computing_structure_solution 'SHELXS-97 (Sheldrick, 1997)'
_diffrn_ambient_temperature 180(2)
_diffrn_measured_fraction_theta_full 0.976
_diffrn_measured_fraction_theta_max 0.976
_diffrn_measurement_device_type 'Rigaku R-AXIS SPIDER IPDS'
_diffrn_measurement_method '\q scans'
_diffrn_radiation_monochromator graphite
_diffrn_radiation_source 'fine-focus sealed tube'
_diffrn_radiation_type CuK\a
_diffrn_radiation_wavelength 1.54178
_diffrn_reflns_av_R_equivalents 0.0399
_diffrn_reflns_av_sigmaI/netI 0.0509
_diffrn_reflns_limit_h_max 5
_diffrn_reflns_limit_h_min -8
_diffrn_reflns_limit_k_max 20
_diffrn_reflns_limit_k_min -20
_diffrn_reflns_limit_l_max 34
_diffrn_reflns_limit_l_min -33
_diffrn_reflns_number 20358
_diffrn_reflns_theta_full 62.99
_diffrn_reflns_theta_max 62.99
_diffrn_reflns_theta_min 7.27
_exptl_absorpt_coefficient_mu 4.003
_exptl_absorpt_correction_T_max 1.000
_exptl_absorpt_correction_T_min 0.726
_exptl_absorpt_correction_type empirical
_exptl_absorpt_process_details 'CrystalClear, Rigaku MSC, 2005'
_exptl_crystal_colour pink
_exptl_crystal_density_diffrn 1.339
_exptl_crystal_density_method 'not measured'
_exptl_crystal_description parall
_exptl_crystal_F_000 1596
_exptl_crystal_size_max 0.31
_exptl_crystal_size_mid 0.27
_exptl_crystal_size_min 0.10
_refine_diff_density_max 0.234
_refine_diff_density_min -0.229
_refine_diff_density_rms 0.043
_refine_ls_abs_structure_details 'Flack H D (1983), Acta Cryst. A39, 876-881'
_refine_ls_abs_structure_Flack -0.017(5)
_refine_ls_extinction_method none
_refine_ls_goodness_of_fit_ref 1.125
_refine_ls_hydrogen_treatment mixed
_refine_ls_matrix_type full
_refine_ls_number_parameters 295
_refine_ls_number_reflns 2940
_refine_ls_number_restraints 1
_refine_ls_restrained_S_all 1.124
_refine_ls_R_factor_all 0.0566
_refine_ls_R_factor_gt 0.0351
_refine_ls_shift/su_max 0.002
_refine_ls_shift/su_mean 0.000
_refine_ls_structure_factor_coef Fsqd
_refine_ls_weighting_details 'calc w=1/[\s^2^(Fo^2^)+(0.0227P)^2^+1.2187P] where P=(Fo^2^+2Fc^2^)/3'
_refine_ls_weighting_scheme calc
_refine_ls_wR_factor_gt 0.0689
_refine_ls_wR_factor_ref 0.0818
_reflns_number_gt 2295
_reflns_number_total 2940
_reflns_threshold_expression >2sigma(I)
_cod_data_source_file b927472c.txt
_cod_data_source_block ps41
_cod_original_sg_symbol_H-M Ic2a
_cod_database_code 7025376

loop_
_symmetry_equiv_pos_as_xyz
'x, y, z'
'x, y+1/2, -z'
'-x, y+1/2, z'
'-x, y, -z'
'x+1/2, y+1/2, z+1/2'
'x+1/2, y+1, -z+1/2'
'-x+1/2, y+1, z+1/2'
'-x+1/2, y+1/2, -z+1/2'

loop_
_atom_site_label
_atom_site_type_symbol
_atom_site_fract_x
_atom_site_fract_y
_atom_site_fract_z
_atom_site_U_iso_or_equiv
_atom_site_adp_type
_atom_site_occupancy
_atom_site_symmetry_multiplicity
_atom_site_calc_flag
_atom_site_refinement_flags
Co Co 0.0000 0.35132(5) 0.0000 0.0519(3) Uani 1 2 d S
O1 O 0.3276(4) 0.26367(15) 0.06169(8) 0.0778(9) Uani 1 1 d .
O2 O 0.1118(4) 0.35171(15) 0.06416(6) 0.0599(6) Uani 1 1 d .
N1 N 0.0817(5) 0.43950(18) 0.13522(10) 0.0657(11) Uani 1 1 d .
C1 C 0.2422(6) 0.31484(17) 0.08176(10) 0.0435(9) Uani 1 1 d .
C2 C 0.2955(4) 0.33367(16) 0.12920(9) 0.0375(8) Uani 1 1 d .
C3 C 0.4287(5) 0.2886(2) 0.15039(11) 0.0465(9) Uani 1 1 d .
C4 C 0.4835(6) 0.3006(2) 0.19428(12) 0.0490(9) Uani 1 1 d .
C5 C 0.3996(5) 0.3590(2) 0.21833(11) 0.0447(9) Uani 1 1 d .
C6 C 0.2710(5) 0.4047(2) 0.19874(11) 0.0455(10) Uani 1 1 d .
C7 C 0.2132(5) 0.39320(17) 0.15394(10) 0.0394(8) Uani 1 1 d .
C8 C -0.0235(6) 0.49594(19) 0.15936(10) 0.0452(9) Uani 1 1 d .
C9 C -0.1955(6) 0.4763(2) 0.17603(13) 0.0551(11) Uani 1 1 d .
C10 C -0.3028(7) 0.5312(2) 0.19850(14) 0.0590(11) Uani 1 1 d .
C11 C -0.2338(6) 0.6032(2) 0.20256(12) 0.0510(9) Uani 1 1 d .
C12 C -0.0619(5) 0.62340(17) 0.18586(10) 0.0429(9) Uani 1 1 d .
C13 C 0.0476(5) 0.56845(18) 0.16426(11) 0.0446(9) Uani 1 1 d .
C14 C 0.2354(5) 0.5877(2) 0.14716(15) 0.0752(13) Uani 1 1 d .
H14A H 0.2538 0.6427 0.1488 0.098 Uiso 1 1 calc R
H14B H 0.2471 0.5709 0.1157 0.098 Uiso 1 1 calc R
H14C H 0.3290 0.5622 0.1657 0.098 Uiso 1 1 calc R
C15 C 0.0052(6) 0.70418(17) 0.19076(14) 0.0641(12) Uani 1 1 d .
H15A H 0.1127 0.7054 0.2110 0.083 Uiso 1 1 calc R
H15B H -0.0942 0.7355 0.2035 0.083 Uiso 1 1 calc R
H15C H 0.0405 0.7240 0.1611 0.083 Uiso 1 1 calc R
N21 N 0.1616(5) 0.44520(15) -0.02057(9) 0.0489(8) Uani 1 1 d .
C21 C 0.0870(5) 0.51357(19) -0.01374(11) 0.0511(10) Uani 1 1 d .
C22 C 0.1682(9) 0.5781(3) -0.03182(19) 0.0785(16) Uani 1 1 d .
C23 C 0.3285(9) 0.5711(3) -0.05721(19) 0.0924(18) Uani 1 1 d .
C24 C 0.4076(8) 0.5026(3) -0.06300(17) 0.0820(14) Uani 1 1 d .
C25 C 0.3194(7) 0.4399(3) -0.04418(14) 0.0669(13) Uani 1 1 d .
O31 O 0.1917(7) 0.26869(19) -0.01698(10) 0.1235(19) Uani 1 1 d .
C31 C 0.2261(6) 0.2269(2) -0.05521(13) 0.0720(13) Uani 1 1 d .
H31A H 0.1661 0.1773 -0.0526 0.094 Uiso 1 1 calc R
H31B H 0.3601 0.2200 -0.0587 0.094 Uiso 1 1 calc R
H31C H 0.1768 0.2536 -0.0816 0.094 Uiso 1 1 calc R
H3O H 0.259(6) 0.264(2) 0.0051(13) 0.080(15) Uiso 1 1 d .
H1N H 0.043(5) 0.4265(18) 0.1097(12) 0.059(12) Uiso 1 1 d .
H3 H 0.482(5) 0.248(2) 0.1328(12) 0.065(11) Uiso 1 1 d .
H4 H 0.578(5) 0.269(2) 0.2100(12) 0.079(13) Uiso 1 1 d .
H5 H 0.433(4) 0.3644(17) 0.2467(10) 0.046(9) Uiso 1 1 d .
H6 H 0.222(4) 0.4430(19) 0.2156(10) 0.047(10) Uiso 1 1 d .
H9 H -0.238(5) 0.4273(18) 0.1716(11) 0.047(10) Uiso 1 1 d .
H10 H -0.416(6) 0.523(3) 0.2121(16) 0.12(2) Uiso 1 1 d .
H11 H -0.306(6) 0.639(2) 0.2208(15) 0.096(15) Uiso 1 1 d .
H22 H 0.118(6) 0.617(2) -0.0256(15) 0.082(16) Uiso 1 1 d .
H23 H 0.397(7) 0.615(3) -0.0676(16) 0.120(19) Uiso 1 1 d .
H24 H 0.545(8) 0.488(3) -0.0788(18) 0.16(3) Uiso 1 1 d .
H25 H 0.357(6) 0.395(2) -0.0497(14) 0.093(17) Uiso 1 1 d .

loop_
_atom_site_aniso_label
_atom_site_aniso_U_11
_atom_site_aniso_U_22
_atom_site_aniso_U_33
_atom_site_aniso_U_23
_atom_site_aniso_U_13
_atom_site_aniso_U_12
Co 0.0923(6) 0.0356(4) 0.0278(3) 0.000 -0.0056(4) 0.000
O1 0.087(2) 0.088(2) 0.0585(16) -0.0332(15) -0.0221(15) 0.0455(17)
O2 0.0909(19) 0.0573(13) 0.0315(11) -0.0072(12) -0.0117(12) 0.0299(17)
N1 0.100(3) 0.0582(19) 0.0388(17) -0.0183(15) -0.0192(19) 0.041(2)
C1 0.059(3) 0.0338(17) 0.0374(18) -0.0008(15) 0.0049(19) 0.0017(17)
C2 0.046(2) 0.0345(16) 0.0326(15) 0.0001(13) 0.0025(15) 0.0024(15)
C3 0.050(3) 0.0458(19) 0.044(2) -0.0018(17) 0.0054(18) 0.0066(19)
C4 0.046(3) 0.057(2) 0.044(2) 0.0079(17) -0.0017(18) 0.011(2)
C5 0.046(2) 0.054(2) 0.0337(17) 0.0007(18) -0.0058(16) -0.002(2)
C6 0.062(3) 0.0394(19) 0.0352(18) -0.0028(15) 0.0053(18) 0.0026(19)
C7 0.050(3) 0.0327(16) 0.0351(17) 0.0016(14) -0.0075(16) 0.0041(16)
C8 0.065(3) 0.0412(19) 0.0299(17) -0.0015(14) -0.0069(18) 0.0114(19)
C9 0.065(3) 0.042(2) 0.058(2) 0.0037(19) -0.016(2) -0.005(2)
C10 0.053(3) 0.063(3) 0.061(3) 0.008(2) -0.001(2) -0.004(2)
C11 0.058(3) 0.050(2) 0.0453(19) -0.0008(18) 0.001(2) 0.012(2)
C12 0.052(3) 0.042(2) 0.0346(18) -0.0003(14) -0.0035(18) 0.0061(17)
C13 0.055(3) 0.0438(19) 0.0354(18) 0.0030(15) -0.0020(18) 0.0053(18)
C14 0.067(3) 0.068(3) 0.090(3) 0.032(2) 0.021(2) 0.009(2)
C15 0.077(3) 0.044(2) 0.071(3) -0.0016(19) -0.019(2) 0.002(2)
N21 0.066(3) 0.0420(16) 0.0391(16) -0.0053(14) -0.0065(17) -0.0008(17)
C21 0.061(3) 0.0432(19) 0.049(2) 0.0030(16) -0.0103(18) -0.0075(18)
C22 0.094(5) 0.045(3) 0.096(4) 0.009(3) -0.005(3) -0.011(3)
C23 0.089(5) 0.089(4) 0.099(4) 0.023(3) 0.002(3) -0.035(4)
C24 0.079(4) 0.081(4) 0.086(3) 0.000(3) 0.003(3) -0.022(3)
C25 0.080(4) 0.062(3) 0.059(3) -0.008(2) -0.002(3) -0.006(3)
O31 0.234(5) 0.096(3) 0.0404(17) -0.0266(17) -0.028(2) 0.094(3)
C31 0.091(4) 0.072(3) 0.053(2) -0.024(2) 0.012(2) -0.002(2)

loop_
_atom_type_symbol
_atom_type_description
_atom_type_scat_dispersion_real
_atom_type_scat_dispersion_imag
_atom_type_scat_source
C C 0.0181 0.0091 'International Tables Vol C Tables 4.2.6.8 and 6.1.1.4'
H H 0.0000 0.0000 'International Tables Vol C Tables 4.2.6.8 and 6.1.1.4'
N N 0.0311 0.0180 'International Tables Vol C Tables 4.2.6.8 and 6.1.1.4'
O O 0.0492 0.0322 'International Tables Vol C Tables 4.2.6.8 and 6.1.1.4'
Co Co -2.3653 3.6143 'International Tables Vol C Tables 4.2.6.8 and 6.1.1.4'

loop_
_geom_angle_atom_site_label_1
_geom_angle_atom_site_label_2
_geom_angle_atom_site_label_3
_geom_angle
_geom_angle_site_symmetry_1
_geom_angle_site_symmetry_3
O2 Co O2 179.62(16) . 4
O2 Co O31 92.31(12) . 4
O2 Co O31 87.96(12) 4 4
O2 Co O31 87.96(12) . .
O2 Co O31 92.31(12) 4 .
O31 Co O31 90.6(3) 4 .
O2 Co N21 92.68(11) . .
O2 Co N21 87.02(10) 4 .
O31 Co N21 171.50(18) 4 .
O31 Co N21 96.45(15) . .
O2 Co N21 87.02(10) . 4
O2 Co N21 92.68(11) 4 4
O31 Co N21 96.45(15) 4 4
O31 Co N21 171.50(18) . 4
N21 Co N21 76.96(18) . 4
C1 O2 Co 132.3(2) . .
C7 N1 C8 125.2(3) . .
C7 N1 H1N 116(2) . .
C8 N1 H1N 117(3) . .
O1 C1 O2 123.3(3) . .
O1 C1 C2 118.9(3) . .
O2 C1 C2 117.9(3) . .
C3 C2 C7 118.7(3) . .
C3 C2 C1 118.2(3) . .
C7 C2 C1 123.0(3) . .
C4 C3 C2 122.4(3) . .
C4 C3 H3 120(2) . .
C2 C3 H3 117(2) . .
C3 C4 C5 118.2(4) . .
C3 C4 H4 124(2) . .
C5 C4 H4 118(2) . .
C6 C5 C4 121.2(3) . .
C6 C5 H5 122(2) . .
C4 C5 H5 117(2) . .
C5 C6 C7 121.4(3) . .
C5 C6 H6 118(2) . .
C7 C6 H6 121(2) . .
N1 C7 C6 120.1(3) . .
N1 C7 C2 121.7(3) . .
C6 C7 C2 118.2(3) . .
C9 C8 C13 121.8(3) . .
C9 C8 N1 118.5(3) . .
C13 C8 N1 119.6(4) . .
C8 C9 C10 119.4(4) . .
C8 C9 H9 119(2) . .
C10 C9 H9 122(2) . .
C11 C10 C9 118.7(4) . .
C11 C10 H10 115(3) . .
C9 C10 H10 126(3) . .
C10 C11 C12 122.3(4) . .
C10 C11 H11 117(2) . .
C12 C11 H11 121(2) . .
C11 C12 C13 119.3(3) . .
C11 C12 C15 119.8(3) . .
C13 C12 C15 120.9(3) . .
C8 C13 C12 118.4(3) . .
C8 C13 C14 120.9(3) . .
C12 C13 C14 120.7(3) . .
C13 C14 H14A 109.5 . .
C13 C14 H14B 109.5 . .
H14A C14 H14B 109.5 . .
C13 C14 H14C 109.5 . .
H14A C14 H14C 109.5 . .
H14B C14 H14C 109.5 . .
C12 C15 H15A 109.5 . .
C12 C15 H15B 109.5 . .
H15A C15 H15B 109.5 . .
C12 C15 H15C 109.5 . .
H15A C15 H15C 109.5 . .
H15B C15 H15C 109.5 . .
C21 N21 C25 119.0(4) . .
C21 N21 Co 116.2(3) . .
C25 N21 Co 124.3(3) . .
N21 C21 C22 120.8(4) . .
N21 C21 C21 114.9(2) . 4
C22 C21 C21 124.3(3) . 4
C23 C22 C21 119.3(5) . .
C23 C22 H22 125(3) . .
C21 C22 H22 115(3) . .
C24 C23 C22 120.2(5) . .
C24 C23 H23 117(3) . .
C22 C23 H23 122(3) . .
C23 C24 C25 117.9(6) . .
C23 C24 H24 129(3) . .
C25 C24 H24 112(3) . .
N21 C25 C24 122.8(5) . .
N21 C25 H25 116(3) . .
C24 C25 H25 121(3) . .
C31 O31 Co 134.3(3) . .
C31 O31 H3O 119(3) . .
Co O31 H3O 106(3) . .
O31 C31 H31A 109.5 . .
O31 C31 H31B 109.5 . .
H31A C31 H31B 109.5 . .
O31 C31 H31C 109.5 . .
H31A C31 H31C 109.5 . .
H31B C31 H31C 109.5 . .

loop_
_geom_bond_atom_site_label_1
_geom_bond_atom_site_label_2
_geom_bond_distance
_geom_bond_site_symmetry_2
Co O2 2.064(2) .
Co O2 2.064(2) 4
Co O31 2.072(3) 4
Co O31 2.072(3) .
Co N21 2.115(3) .
Co N21 2.115(3) 4
O1 C1 1.244(4) .
O2 C1 1.257(4) .
N1 C7 1.370(4) .
N1 C8 1.442(4) .
N1 H1N 0.84(4) .
C1 C2 1.494(4) .
C2 C3 1.396(4) .
C2 C7 1.411(4) .
C3 C4 1.375(5) .
C3 H3 0.97(4) .
C4 C5 1.392(5) .
C4 H4 0.99(4) .
C5 C6 1.359(5) .
C5 H5 0.88(3) .
C6 C7 1.405(4) .
C6 H6 0.91(3) .
C8 C9 1.380(5) .
C8 C13 1.386(4) .
C9 C10 1.407(6) .
C9 H9 0.93(3) .
C10 C11 1.369(5) .
C10 H10 0.92(5) .
C11 C12 1.382(5) .
C11 H11 0.98(4) .
C12 C13 1.405(4) .
C12 C15 1.512(4) .
C13 C14 1.486(4) .
C14 H14A 0.9800 .
C14 H14B 0.9800 .
C14 H14C 0.9800 .
C15 H15A 0.9800 .
C15 H15B 0.9800 .
C15 H15C 0.9800 .
N21 C21 1.336(4) .
N21 C25 1.340(5) .
C21 C22 1.388(5) .
C21 C21 1.497(7) 4
C22 C23 1.385(7) .
C22 H22 0.80(4) .
C23 C24 1.348(7) .
C23 H23 0.96(5) .
C24 C25 1.393(6) .
C24 H24 1.13(6) .
C25 H25 0.85(4) .
O31 C31 1.373(4) .
O31 H3O 0.82(4) .
C31 H31A 0.9800 .
C31 H31B 0.9800 .
C31 H31C 0.9800 .
